data_4344057
loop_
_publ_author_name
'Steinberg, Simon'
'Card, Nathan'
'Mudring, Anja-Verena'

_publ_section_title
;
 From the Ternary Eu(Au/In)2 and EuAu4(Au/In)2 with Remarkable Au/In
 Distributions to a New Structure Type: The Gold-Rich Eu5Au16(Au/In)6
 Structure.
;
_journal_issue 17
_journal_name_full 'Inorganic chemistry'
_journal_page_first 8187
_journal_page_last 8196
_journal_paper_doi 10.1021/acs.inorgchem.5b00257
_journal_volume 54
_journal_year 2015
_chemical_formula_sum 'Au4.75 Eu In1.25'
_chemical_formula_weight 1231.08
_chemical_name_systematic
;
 ?
;
_space_group_crystal_system tetragonal
_space_group_IT_number 139
_space_group_name_Hall '-I 4 2'
_space_group_name_H-M_alt 'I 4/m m m'
_symmetry_space_group_name_Hall '-I 4 2'
_symmetry_space_group_name_H-M 'I 4/m m m'
_audit_creation_method SHELXL-2014
_cell_angle_alpha 90
_cell_angle_beta 90
_cell_angle_gamma 90
_cell_formula_units_Z 2
_cell_length_a 7.1612(7)
_cell_length_b 7.1612(7)
_cell_length_c 5.5268(7)
_cell_measurement_reflns_used 383
_cell_measurement_temperature 296(2)
_cell_measurement_theta_max 32.6875
_cell_measurement_theta_min 4.6585
_cell_volume 283.43(5)
_computing_cell_refinement 'Bruker SAINT'
_computing_data_collection 'Bruker APEX2'
_computing_data_reduction 'Bruker SAINT'
_computing_molecular_graphics 'Bruker SHELXTL'
_computing_publication_material 'Bruker SHELXTL'
_computing_structure_refinement 'SHELXL-2014 (Sheldrick, 2014)'
_computing_structure_solution 'SHELXS-97 (Sheldrick 2008)'
_diffrn_ambient_temperature 296(2)
_diffrn_measured_fraction_theta_full 1.000
_diffrn_measured_fraction_theta_max 0.988
_diffrn_measurement_device_type 'Bruker APEX-II CCD'
_diffrn_measurement_method '\f and \w scans'
_diffrn_radiation_type MoK\a
_diffrn_radiation_wavelength 0.71073
_diffrn_reflns_av_R_equivalents 0.0684
_diffrn_reflns_av_unetI/netI 0.0346
_diffrn_reflns_laue_measured_fraction_full 1.000
_diffrn_reflns_laue_measured_fraction_max 0.988
_diffrn_reflns_limit_h_max 12
_diffrn_reflns_limit_h_min -6
_diffrn_reflns_limit_k_max 11
_diffrn_reflns_limit_k_min -11
_diffrn_reflns_limit_l_max 9
_diffrn_reflns_limit_l_min -9
_diffrn_reflns_number 2054
_diffrn_reflns_point_group_measured_fraction_full 1.000
_diffrn_reflns_point_group_measured_fraction_max 0.988
_diffrn_reflns_theta_full 25.242
_diffrn_reflns_theta_max 37.135
_diffrn_reflns_theta_min 4.024
_exptl_absorpt_coefficient_mu 138.174
_exptl_absorpt_correction_T_max 0.7473
_exptl_absorpt_correction_T_min 0.3896
_exptl_absorpt_correction_type empirical
_exptl_absorpt_process_details
;
SADABAS, R. H. Blessing, Acta Crystallogr. A 1995, 51, 33.
;
_exptl_crystal_colour black
_exptl_crystal_density_diffrn 14.425
_exptl_crystal_description polyhedral
_exptl_crystal_F_000 999
_exptl_crystal_size_max 0.1
_exptl_crystal_size_mid 0.1
_exptl_crystal_size_min 0.1
_refine_diff_density_max 2.549
_refine_diff_density_min -2.302
_refine_diff_density_rms 0.680
_refine_ls_extinction_coef 0.00152(15)
_refine_ls_extinction_expression Fc^*^=kFc[1+0.001xFc^2^\l^3^/sin(2\q)]^-1/4^
_refine_ls_extinction_method SHELXL
_refine_ls_goodness_of_fit_ref 1.105
_refine_ls_hydrogen_treatment undef
_refine_ls_matrix_type full
_refine_ls_number_parameters 11
_refine_ls_number_reflns 238
_refine_ls_number_restraints 0
_refine_ls_restrained_S_all 1.105
_refine_ls_R_factor_all 0.0347
_refine_ls_R_factor_gt 0.0262
_refine_ls_shift/su_max 0.000
_refine_ls_shift/su_mean 0.000
_refine_ls_structure_factor_coef Fsqd
_refine_ls_weighting_details 'w=1/[\s^2^(Fo^2^)+(0.0200P)^2^] where P=(Fo^2^+2Fc^2^)/3'
_refine_ls_weighting_scheme calc
_refine_ls_wR_factor_gt 0.0494
_refine_ls_wR_factor_ref 0.0511
_reflns_Friedel_coverage 0.000
_reflns_number_gt 196
_reflns_number_total 238
_reflns_threshold_expression 'I > 2\s(I)'
_cod_data_source_file ic5b00257_si_002.cif
_cod_data_source_block crystal-2
_cod_depositor_comments 'Adding full bibliography for 4344056--4344061.cif.'
_cod_original_cell_volume 283.43(7)
_cod_database_code 4344057
_shelx_space_group_comment
;
The symmetry employed for this shelxl refinement is uniquely defined
by the following loop, which should always be used as a source of
symmetry information in preference to the above space-group names.
They are only intended as comments.
;
_shelxl_version_number 2014-1

loop_
_space_group_symop_operation_xyz
'x, y, z'
'-x, -y, z'
'-y, x, z'
'y, -x, z'
'-x, y, -z'
'x, -y, -z'
'y, x, -z'
'-y, -x, -z'
'x+1/2, y+1/2, z+1/2'
'-x+1/2, -y+1/2, z+1/2'
'-y+1/2, x+1/2, z+1/2'
'y+1/2, -x+1/2, z+1/2'
'-x+1/2, y+1/2, -z+1/2'
'x+1/2, -y+1/2, -z+1/2'
'y+1/2, x+1/2, -z+1/2'
'-y+1/2, -x+1/2, -z+1/2'
'-x, -y, -z'
'x, y, -z'
'y, -x, -z'
'-y, x, -z'
'x, -y, z'
'-x, y, z'
'-y, -x, z'
'y, x, z'
'-x+1/2, -y+1/2, -z+1/2'
'x+1/2, y+1/2, -z+1/2'
'y+1/2, -x+1/2, -z+1/2'
'-y+1/2, x+1/2, -z+1/2'
'x+1/2, -y+1/2, z+1/2'
'-x+1/2, y+1/2, z+1/2'
'-y+1/2, -x+1/2, z+1/2'
'y+1/2, x+1/2, z+1/2'

loop_
_atom_site_label
_atom_site_type_symbol
_atom_site_fract_x
_atom_site_fract_y
_atom_site_fract_z
_atom_site_U_iso_or_equiv
_atom_site_adp_type
_atom_site_occupancy
_atom_site_site_symmetry_order
_atom_site_calc_flag
_atom_site_refinement_flags_posn
_atom_site_refinement_flags_adp
_atom_site_refinement_flags_occupancy
_atom_site_disorder_assembly
_atom_site_disorder_group
Au1 Au 0.30587(6) 0.30587(6) 0.0000 0.01285(18) Uani 1 4 d S T P . .
Eu2 Eu 0.0000 0.0000 0.0000 0.0112(3) Uani 1 16 d S T P . .
In3_a In 0.0000 0.5000 0.2500 0.0156(4) Uani 0.625(11) 8 d S T P A 1
Au3_a Au 0.0000 0.5000 0.2500 0.0156(4) Uani 0.375(11) 8 d S T P A 1

loop_
_atom_site_aniso_label
_atom_site_aniso_U_11
_atom_site_aniso_U_22
_atom_site_aniso_U_33
_atom_site_aniso_U_23
_atom_site_aniso_U_13
_atom_site_aniso_U_12
Au1 0.0109(2) 0.0109(2) 0.0168(3) 0.000 0.000 -0.00033(17)
Eu2 0.0105(4) 0.0105(4) 0.0126(6) 0.000 0.000 0.000
In3_a 0.0164(5) 0.0164(5) 0.0141(5) 0.000 0.000 0.000
Au3_a 0.0164(5) 0.0164(5) 0.0141(5) 0.000 0.000 0.000

loop_
_atom_type_symbol
_atom_type_description
_atom_type_scat_dispersion_real
_atom_type_scat_dispersion_imag
_atom_type_scat_source
In In -0.7276 1.3100 'International Tables Vol C Tables 4.2.6.8 and 6.1.1.4'
Eu Eu -0.1578 3.6682 'International Tables Vol C Tables 4.2.6.8 and 6.1.1.4'
Au Au -2.0133 8.8022 'International Tables Vol C Tables 4.2.6.8 and 6.1.1.4'

loop_
_geom_angle_atom_site_label_1
_geom_angle_atom_site_label_2
_geom_angle_atom_site_label_3
_geom_angle
_geom_angle_site_symmetry_1
_geom_angle_site_symmetry_3
Au1 Au1 Au1 90.0 19_565 3_655
Au1 Au1 Au3_a 61.773(10) 19_565 17_565
Au1 Au1 Au3_a 138.178(10) 3_655 17_565
Au1 Au1 Au3_a 138.178(10) 19_565 9_544
Au1 Au1 Au3_a 61.773(10) 3_655 9_544
Au3_a Au1 Au3_a 118.943(10) 17_565 9_544
Au1 Au1 In3_a 61.773(10) 19_565 17_565
Au1 Au1 In3_a 138.178(10) 3_655 17_565
Au3_a Au1 In3_a 0.0 17_565 17_565
Au3_a Au1 In3_a 118.943(10) 9_544 17_565
Au1 Au1 In3_a 138.178(10) 19_565 9_544
Au1 Au1 In3_a 61.773(10) 3_655 9_544
Au3_a Au1 In3_a 118.943(10) 17_565 9_544
Au3_a Au1 In3_a 0.0 9_544 9_544
In3_a Au1 In3_a 118.943(10) 17_565 9_544
Au1 Au1 Au3_a 138.178(10) 19_565 25
Au1 Au1 Au3_a 61.773(10) 3_655 25
Au3_a Au1 Au3_a 157.80(2) 17_565 25
Au3_a Au1 Au3_a 56.078(8) 9_544 25
In3_a Au1 Au3_a 157.80(2) 17_565 25
In3_a Au1 Au3_a 56.078(8) 9_544 25
Au1 Au1 In3_a 138.178(10) 19_565 25
Au1 Au1 In3_a 61.773(10) 3_655 25
Au3_a Au1 In3_a 157.80(2) 17_565 25
Au3_a Au1 In3_a 56.078(8) 9_544 25
In3_a Au1 In3_a 157.80(2) 17_565 25
In3_a Au1 In3_a 56.078(8) 9_544 25
Au3_a Au1 In3_a 0.0 25 25
Au1 Au1 In3_a 61.773(10) 19_565 .
Au1 Au1 In3_a 138.178(10) 3_655 .
Au3_a Au1 In3_a 56.078(8) 17_565 .
Au3_a Au1 In3_a 157.80(2) 9_544 .
In3_a Au1 In3_a 56.078(8) 17_565 .
In3_a Au1 In3_a 157.80(2) 9_544 .
Au3_a Au1 In3_a 118.943(10) 25 .
In3_a Au1 In3_a 118.943(10) 25 .
Au1 Au1 Au1 105.544(14) 19_565 25_554
Au1 Au1 Au1 105.544(14) 3_655 25_554
Au3_a Au1 Au1 59.471(5) 17_565 25_554
Au3_a Au1 Au1 59.471(5) 9_544 25_554
In3_a Au1 Au1 59.471(5) 17_565 25_554
In3_a Au1 Au1 59.471(5) 9_544 25_554
Au3_a Au1 Au1 111.226(14) 25 25_554
In3_a Au1 Au1 111.226(14) 25 25_554
In3_a Au1 Au1 111.226(14) . 25_554
Au1 Au1 Au1 105.544(14) 19_565 25
Au1 Au1 Au1 105.544(14) 3_655 25
Au3_a Au1 Au1 111.226(14) 17_565 25
Au3_a Au1 Au1 111.226(14) 9_544 25
In3_a Au1 Au1 111.226(14) 17_565 25
In3_a Au1 Au1 111.226(14) 9_544 25
Au3_a Au1 Au1 59.471(5) 25 25
In3_a Au1 Au1 59.471(5) 25 25
In3_a Au1 Au1 59.471(5) . 25
Au1 Au1 Au1 135.46(4) 25_554 25
Au1 Eu2 Au1 90.0 17 19
Au1 Eu2 Au1 90.0 17 3
Au1 Eu2 Au1 180.000(11) 19 3
Au1 Eu2 Au1 180.000(11) 17 .
Au1 Eu2 Au1 90.0 19 .
Au1 Eu2 Au1 90.0 3 .
Au1 Eu2 Au1 125.430(9) 17 25
Au1 Eu2 Au1 90.0 19 25
Au1 Eu2 Au1 90.0 3 25
Au1 Eu2 Au1 54.570(9) . 25
Au1 Eu2 Au1 54.570(9) 17 9_444
Au1 Eu2 Au1 90.0 19 9_444
Au1 Eu2 Au1 90.0 3 9_444
Au1 Eu2 Au1 125.430(9) . 9_444
Au1 Eu2 Au1 180.0 25 9_444
Au1 Eu2 Au1 90.0 17 27_455
Au1 Eu2 Au1 125.430(9) 19 27_455
Au1 Eu2 Au1 54.570(9) 3 27_455
Au1 Eu2 Au1 90.0 . 27_455
Au1 Eu2 Au1 48.399(11) 25 27_455
Au1 Eu2 Au1 131.601(11) 9_444 27_455
Au1 Eu2 Au1 90.0 17 27_454
Au1 Eu2 Au1 125.430(9) 19 27_454
Au1 Eu2 Au1 54.570(9) 3 27_454
Au1 Eu2 Au1 90.0 . 27_454
Au1 Eu2 Au1 131.601(11) 25 27_454
Au1 Eu2 Au1 48.399(11) 9_444 27_454
Au1 Eu2 Au1 109.140(18) 27_455 27_454
Au1 Eu2 Au1 90.0 17 11_545
Au1 Eu2 Au1 54.570(9) 19 11_545
Au1 Eu2 Au1 125.430(9) 3 11_545
Au1 Eu2 Au1 90.0 . 11_545
Au1 Eu2 Au1 48.399(11) 25 11_545
Au1 Eu2 Au1 131.601(11) 9_444 11_545
Au1 Eu2 Au1 70.860(18) 27_455 11_545
Au1 Eu2 Au1 180.000(12) 27_454 11_545
Au1 Eu2 Au1 90.0 17 11_544
Au1 Eu2 Au1 54.570(9) 19 11_544
Au1 Eu2 Au1 125.430(9) 3 11_544
Au1 Eu2 Au1 90.0 . 11_544
Au1 Eu2 Au1 131.601(11) 25 11_544
Au1 Eu2 Au1 48.399(11) 9_444 11_544
Au1 Eu2 Au1 180.000(12) 27_455 11_544
Au1 Eu2 Au1 70.860(18) 27_454 11_544
Au1 Eu2 Au1 109.140(18) 11_545 11_544
Au1 Eu2 Au1 125.430(9) 17 25_554
Au1 Eu2 Au1 90.0 19 25_554
Au1 Eu2 Au1 90.0 3 25_554
Au1 Eu2 Au1 54.570(9) . 25_554
Au1 Eu2 Au1 109.140(18) 25 25_554
Au1 Eu2 Au1 70.860(18) 9_444 25_554
Au1 Eu2 Au1 131.601(11) 27_455 25_554
Au1 Eu2 Au1 48.399(11) 27_454 25_554
Au1 Eu2 Au1 131.601(11) 11_545 25_554
Au1 Eu2 Au1 48.399(11) 11_544 25_554
Au1 Eu2 Au1 54.570(9) 17 9_445
Au1 Eu2 Au1 90.0 19 9_445
Au1 Eu2 Au1 90.0 3 9_445
Au1 Eu2 Au1 125.430(9) . 9_445
Au1 Eu2 Au1 70.860(18) 25 9_445
Au1 Eu2 Au1 109.140(18) 9_444 9_445
Au1 Eu2 Au1 48.399(11) 27_455 9_445
Au1 Eu2 Au1 131.601(11) 27_454 9_445
Au1 Eu2 Au1 48.399(11) 11_545 9_445
Au1 Eu2 Au1 131.601(11) 11_544 9_445
Au1 Eu2 Au1 180.00(2) 25_554 9_445
Au3_a In3_a Au3_a 180.0 17_566 17_565
Au3_a In3_a In3_a 0.0 17_566 17_566
Au3_a In3_a In3_a 180.0 17_565 17_566
Au3_a In3_a In3_a 180.0 17_566 17_565
Au3_a In3_a In3_a 0.0 17_565 17_565
In3_a In3_a In3_a 180.0 17_566 17_565
Au3_a In3_a Au1 61.961(4) 17_566 11
Au3_a In3_a Au1 118.039(4) 17_565 11
In3_a In3_a Au1 61.961(4) 17_566 11
In3_a In3_a Au1 118.039(4) 17_565 11
Au3_a In3_a Au1 118.039(4) 17_566 3
Au3_a In3_a Au1 61.961(4) 17_565 3
In3_a In3_a Au1 118.039(4) 17_566 3
In3_a In3_a Au1 61.961(4) 17_565 3
Au1 In3_a Au1 157.80(2) 11 3
Au3_a In3_a Au1 61.961(4) 17_566 9_455
Au3_a In3_a Au1 118.039(4) 17_565 9_455
In3_a In3_a Au1 61.961(4) 17_566 9_455
In3_a In3_a Au1 118.039(4) 17_565 9_455
Au1 In3_a Au1 56.45(2) 11 9_455
Au1 In3_a Au1 102.766(3) 3 9_455
Au3_a In3_a Au1 118.039(4) 17_566 17_565
Au3_a In3_a Au1 61.961(4) 17_565 17_565
In3_a In3_a Au1 118.039(4) 17_566 17_565
In3_a In3_a Au1 61.961(4) 17_565 17_565
Au1 In3_a Au1 102.766(3) 11 17_565
Au1 In3_a Au1 56.45(2) 3 17_565
Au1 In3_a Au1 61.057(10) 9_455 17_565
Au3_a In3_a Au1 118.039(4) 17_566 19_565
Au3_a In3_a Au1 61.961(4) 17_565 19_565
In3_a In3_a Au1 118.039(4) 17_566 19_565
In3_a In3_a Au1 61.961(4) 17_565 19_565
Au1 In3_a Au1 61.057(10) 11 19_565
Au1 In3_a Au1 123.922(8) 3 19_565
Au1 In3_a Au1 102.766(4) 9_455 19_565
Au1 In3_a Au1 96.354(19) 17_565 19_565
Au3_a In3_a Au1 61.961(4) 17_566 27_455
Au3_a In3_a Au1 118.039(4) 17_565 27_455
In3_a In3_a Au1 61.961(4) 17_566 27_455
In3_a In3_a Au1 118.039(4) 17_565 27_455
Au1 In3_a Au1 123.922(8) 11 27_455
Au1 In3_a Au1 61.057(10) 3 27_455
Au1 In3_a Au1 96.354(19) 9_455 27_455
Au1 In3_a Au1 102.766(4) 17_565 27_455
Au1 In3_a Au1 157.80(2) 19_565 27_455
Au3_a In3_a Au1 61.961(4) 17_566 25
Au3_a In3_a Au1 118.039(4) 17_565 25
In3_a In3_a Au1 61.961(4) 17_566 25
In3_a In3_a Au1 118.039(4) 17_565 25
Au1 In3_a Au1 96.354(19) 11 25
Au1 In3_a Au1 102.766(3) 3 25
Au1 In3_a Au1 123.922(8) 9_455 25
Au1 In3_a Au1 157.80(2) 17_565 25
Au1 In3_a Au1 102.766(3) 19_565 25
Au1 In3_a Au1 56.45(2) 27_455 25
Au3_a In3_a Au1 118.039(5) 17_566 .
Au3_a In3_a Au1 61.961(5) 17_565 .
In3_a In3_a Au1 118.039(5) 17_566 .
In3_a In3_a Au1 61.961(5) 17_565 .
Au1 In3_a Au1 102.766(4) 11 .
Au1 In3_a Au1 96.354(19) 3 .
Au1 In3_a Au1 157.80(2) 9_455 .
Au1 In3_a Au1 123.922(8) 17_565 .
Au1 In3_a Au1 56.45(2) 19_565 .
Au1 In3_a Au1 102.766(4) 27_455 .
Au1 In3_a Au1 61.057(10) 25 .

loop_
_geom_bond_atom_site_label_1
_geom_bond_atom_site_label_2
_geom_bond_distance
_geom_bond_site_symmetry_2
Au1 Au1 2.7804(9) 19_565
Au1 Au1 2.7804(9) 3_655
Au1 Au3_a 2.9393(3) 17_565
Au1 Au3_a 2.9393(3) 9_544
Au1 In3_a 2.9393(3) 17_565
Au1 In3_a 2.9393(3) 9_544
Au1 Au3_a 2.9393(3) 25
Au1 In3_a 2.9393(3) 25
Au1 In3_a 2.9393(3) .
Au1 Au1 2.9861(5) 25_554
Au1 Au1 2.9861(5) 25
Eu2 Au1 3.0977(6) 17
Eu2 Au1 3.0977(6) 19
Eu2 Au1 3.0977(6) 3
Eu2 Au1 3.3914(4) 25
Eu2 Au1 3.3914(4) 9_444
Eu2 Au1 3.3914(5) 27_455
Eu2 Au1 3.3914(5) 27_454
Eu2 Au1 3.3914(5) 11_545
Eu2 Au1 3.3914(5) 11_544
Eu2 Au1 3.3914(5) 25_554
Eu2 Au1 3.3914(5) 9_445
In3_a Au3_a 2.7634(4) 17_566
In3_a Au3_a 2.7634(4) 17_565
In3_a In3_a 2.7634(4) 17_566
In3_a In3_a 2.7634(4) 17_565
In3_a Au1 2.9393(3) 11
In3_a Au1 2.9393(3) 3
In3_a Au1 2.9393(3) 9_455
In3_a Au1 2.9393(3) 17_565
In3_a Au1 2.9393(3) 19_565
In3_a Au1 2.9393(3) 27_455
In3_a Au1 2.9393(3) 25
